data_7127362
loop_
_publ_author_name
'Zhang, Xia-Yan'
'You, Yong'
'Wang, Zhen-Hua'
'Zhao, Jian-Qiang'
'Yuan, Wei-Cheng'

_publ_section_title
;
 Organocatalytic asymmetric tandem \a-functionalization/1,3-proton shift
 reaction of benzylidene succinimides with \b-trifluoromethyl enones.
;
_journal_issue 87
_journal_name_full 'Chemical communications (Cambridge, England)'
_journal_page_first 13449
_journal_page_last 13452
_journal_paper_doi 10.1039/d0cc05474g
_journal_volume 56
_journal_year 2020
_chemical_absolute_configuration ad
_chemical_formula_moiety 'C26 H23 Br F3 N O5'
_chemical_formula_sum 'C26 H23 Br F3 N O5'
_chemical_formula_weight 566.36
_space_group_crystal_system monoclinic
_space_group_IT_number 4
_space_group_name_Hall 'P 2yb'
_space_group_name_H-M_alt 'P 1 21 1'
_atom_sites_solution_hydrogens geom
_atom_sites_solution_primary direct
_audit_creation_date 2018-12-21
_audit_creation_method
;
Olex2 1.2
(compiled 2018.05.29 svn.r3508 for OlexSys, GUI svn.r5506)
;
_cell_angle_alpha 90
_cell_angle_beta 92.4781(16)
_cell_angle_gamma 90
_cell_formula_units_Z 4
_cell_length_a 8.78349(14)
_cell_length_b 25.2447(4)
_cell_length_c 11.5445(2)
_cell_measurement_reflns_used 8668
_cell_measurement_temperature 293(2)
_cell_measurement_theta_max 70.7120
_cell_measurement_theta_min 4.2030
_cell_volume 2557.44(7)
_computing_cell_refinement
;
CrysAlisPro, Agilent Technologies,
Version 1.171.37.35 (release 13-08-2014 CrysAlis171 .NET)
(compiled Aug 13 2014,18:06:01)
;
_computing_data_collection
;
CrysAlisPro, Agilent Technologies,
Version 1.171.37.35 (release 13-08-2014 CrysAlis171 .NET)
(compiled Aug 13 2014,18:06:01)
;
_computing_data_reduction
;
CrysAlisPro, Agilent Technologies,
Version 1.171.37.35 (release 13-08-2014 CrysAlis171 .NET)
(compiled Aug 13 2014,18:06:01)
;
_computing_molecular_graphics 'Olex2 (Dolomanov et al., 2009)'
_computing_publication_material 'Olex2 (Dolomanov et al., 2009)'
_computing_structure_refinement 'ShelXL (Sheldrick, 2015)'
_computing_structure_solution 'ShelXS (Sheldrick, 2008)'
_diffrn_ambient_temperature 293(2)
_diffrn_detector 'CCD plate'
_diffrn_detector_area_resol_mean 16.2312
_diffrn_detector_type Eos
_diffrn_measured_fraction_theta_full 1.000
_diffrn_measured_fraction_theta_max 0.991
_diffrn_measurement_details
;
#__ type_ start__ end____ width___ exp.time_
  1 omega  -74.00  -46.80   0.8000    2.0000
omega____ theta____ kappa____ phi______ frames
    -      -33.5000  -57.0000 -150.0000 34

#__ type_ start__ end____ width___ exp.time_
  2 omega  -68.00  -20.80   0.8000    2.0000
omega____ theta____ kappa____ phi______ frames
    -      -33.5000   19.0000   30.0000 59

#__ type_ start__ end____ width___ exp.time_
  3 omega  -15.00   34.60   0.8000    2.0000
omega____ theta____ kappa____ phi______ frames
    -      -33.5000   19.0000   30.0000 62

#__ type_ start__ end____ width___ exp.time_
  4 omega  -98.00  -38.00   0.8000    2.0000
omega____ theta____ kappa____ phi______ frames
    -      -33.5000  -57.0000   60.0000 75

#__ type_ start__ end____ width___ exp.time_
  5 omega   57.00  105.00   0.8000    2.0000
omega____ theta____ kappa____ phi______ frames
    -       36.4734   77.0000 -180.0000 60

#__ type_ start__ end____ width___ exp.time_
  6 omega   40.00  112.00   0.8000    2.0000
omega____ theta____ kappa____ phi______ frames
    -       36.4734 -160.0000    8.0000 90

#__ type_ start__ end____ width___ exp.time_
  7 omega   71.00  109.40   0.8000    2.0000
omega____ theta____ kappa____ phi______ frames
    -       36.4734  178.0000  120.0000 48

#__ type_ start__ end____ width___ exp.time_
  8 omega   60.00  100.00   0.8000    2.0000
omega____ theta____ kappa____ phi______ frames
    -       36.4734  178.0000 -180.0000 50

#__ type_ start__ end____ width___ exp.time_
  9 omega    1.00   34.60   0.8000    2.0000
omega____ theta____ kappa____ phi______ frames
    -       36.4734   19.0000 -180.0000 42

#__ type_ start__ end____ width___ exp.time_
 10 omega   18.00  103.60   0.8000    2.0000
omega____ theta____ kappa____ phi______ frames
    -       36.4734   57.0000   30.0000 107

#__ type_ start__ end____ width___ exp.time_
 11 omega   40.00   68.00   0.8000    2.0000
omega____ theta____ kappa____ phi______ frames
    -       36.4734  -99.0000    0.0000 35

#__ type_ start__ end____ width___ exp.time_
 12 omega   15.00   87.00   0.8000    2.0000
omega____ theta____ kappa____ phi______ frames
    -       36.4734   37.0000 -180.0000 90

#__ type_ start__ end____ width___ exp.time_
 13 omega   45.00  103.40   0.8000    2.0000
omega____ theta____ kappa____ phi______ frames
    -       36.4734   19.0000 -180.0000 73

#__ type_ start__ end____ width___ exp.time_
 14 omega   -4.00   28.00   0.8000    2.0000
omega____ theta____ kappa____ phi______ frames
    -       36.4734  -99.0000    0.0000 40

#__ type_ start__ end____ width___ exp.time_
 15 omega   40.00   80.00   0.8000    2.0000
omega____ theta____ kappa____ phi______ frames
    -       36.4734 -117.0000  160.0000 50

#__ type_ start__ end____ width___ exp.time_
 16 omega   63.00   90.20   0.8000    2.0000
omega____ theta____ kappa____ phi______ frames
    -       36.4734  178.0000  -60.0000 34

#__ type_ start__ end____ width___ exp.time_
 17 omega   83.00  107.80   0.8000   25.2500
omega____ theta____ kappa____ phi______ frames
    -      108.0000  -94.0000   30.0000 31

#__ type_ start__ end____ width___ exp.time_
 18 omega   83.00  107.80   0.8000   25.2500
omega____ theta____ kappa____ phi______ frames
    -      108.0000  -94.0000   60.0000 31

#__ type_ start__ end____ width___ exp.time_
 19 omega   38.00   65.20   0.8000   25.2500
omega____ theta____ kappa____ phi______ frames
    -      108.0000  -94.0000   30.0000 34

#__ type_ start__ end____ width___ exp.time_
 20 omega   49.00   87.40   0.8000   25.2500
omega____ theta____ kappa____ phi______ frames
    -      108.0000  -30.0000  150.0000 48

#__ type_ start__ end____ width___ exp.time_
 21 omega   44.00   75.20   0.8000   25.2500
omega____ theta____ kappa____ phi______ frames
    -      108.0000  -94.0000   60.0000 39

#__ type_ start__ end____ width___ exp.time_
 22 omega   38.00   93.20   0.8000   25.2500
omega____ theta____ kappa____ phi______ frames
    -      108.0000  -94.0000 -150.0000 69

#__ type_ start__ end____ width___ exp.time_
 23 omega   37.00   68.20   0.8000   25.2500
omega____ theta____ kappa____ phi______ frames
    -      108.0000  -30.0000    0.0000 39

#__ type_ start__ end____ width___ exp.time_
 24 omega   89.00  159.40   0.8000   25.2500
omega____ theta____ kappa____ phi______ frames
    -      108.0000   45.0000  -90.0000 88

#__ type_ start__ end____ width___ exp.time_
 25 omega   44.00   71.20   0.8000   25.2500
omega____ theta____ kappa____ phi______ frames
    -      108.0000  -94.0000 -120.0000 34

#__ type_ start__ end____ width___ exp.time_
 26 omega   91.00  155.00   0.8000   25.2500
omega____ theta____ kappa____ phi______ frames
    -      108.0000   30.0000  -30.0000 80

#__ type_ start__ end____ width___ exp.time_
 27 omega   88.00  160.00   0.8000   25.2500
omega____ theta____ kappa____ phi______ frames
    -      108.0000   45.0000    0.0000 90

#__ type_ start__ end____ width___ exp.time_
 28 omega   40.00   98.40   0.8000   25.2500
omega____ theta____ kappa____ phi______ frames
    -      108.0000  -45.0000 -150.0000 73

#__ type_ start__ end____ width___ exp.time_
 29 omega   39.00   92.60   0.8000   25.2500
omega____ theta____ kappa____ phi______ frames
    -      108.0000  -45.0000  -90.0000 67

#__ type_ start__ end____ width___ exp.time_
 30 omega   37.00   68.20   0.8000   25.2500
omega____ theta____ kappa____ phi______ frames
    -      108.0000  -30.0000  120.0000 39

#__ type_ start__ end____ width___ exp.time_
 31 omega   59.00   86.20   0.8000   25.2500
omega____ theta____ kappa____ phi______ frames
    -      108.0000  -45.0000   90.0000 34

#__ type_ start__ end____ width___ exp.time_
 32 omega   46.00   97.20   0.8000   25.2500
omega____ theta____ kappa____ phi______ frames
    -      108.0000  -45.0000   30.0000 64

#__ type_ start__ end____ width___ exp.time_
 33 omega   53.00  104.20   0.8000   25.2500
omega____ theta____ kappa____ phi______ frames
    -      108.0000  -94.0000  -30.0000 64

#__ type_ start__ end____ width___ exp.time_
 34 omega   46.00  114.00   0.8000   25.2500
omega____ theta____ kappa____ phi______ frames
    -      108.0000 -111.0000 -180.0000 85

#__ type_ start__ end____ width___ exp.time_
 35 omega   60.00  114.40   0.8000   25.2500
omega____ theta____ kappa____ phi______ frames
    -      108.0000 -111.0000  -60.0000 68

#__ type_ start__ end____ width___ exp.time_
 36 omega   52.00   89.60   0.8000   25.2500
omega____ theta____ kappa____ phi______ frames
    -      108.0000  -30.0000   60.0000 47

#__ type_ start__ end____ width___ exp.time_
 37 omega   80.00  140.80   0.8000   25.2500
omega____ theta____ kappa____ phi______ frames
    -      108.0000    0.0000 -150.0000 76
;
_diffrn_measurement_device 'four-circle diffractometer'
_diffrn_measurement_device_type 'Xcalibur, Eos, Gemini'
_diffrn_measurement_method '\w scans'
_diffrn_orient_matrix_UB_11 0.0388173000
_diffrn_orient_matrix_UB_12 -0.0552272000
_diffrn_orient_matrix_UB_13 -0.0471814000
_diffrn_orient_matrix_UB_21 -0.0248897000
_diffrn_orient_matrix_UB_22 -0.0242830000
_diffrn_orient_matrix_UB_23 0.1200959000
_diffrn_orient_matrix_UB_31 -0.1694731000
_diffrn_orient_matrix_UB_32 -0.0090697000
_diffrn_orient_matrix_UB_33 -0.0344484000
_diffrn_radiation_monochromator graphite
_diffrn_radiation_probe x-ray
_diffrn_radiation_type CuK\a
_diffrn_radiation_wavelength 1.54184
_diffrn_reflns_av_R_equivalents 0.0305
_diffrn_reflns_av_unetI/netI 0.0391
_diffrn_reflns_Laue_measured_fraction_full 1.000
_diffrn_reflns_Laue_measured_fraction_max 0.991
_diffrn_reflns_limit_h_max 6
_diffrn_reflns_limit_h_min -10
_diffrn_reflns_limit_k_max 30
_diffrn_reflns_limit_k_min -29
_diffrn_reflns_limit_l_max 14
_diffrn_reflns_limit_l_min -13
_diffrn_reflns_number 19354
_diffrn_reflns_point_group_measured_fraction_full 0.993
_diffrn_reflns_point_group_measured_fraction_max 0.972
_diffrn_reflns_theta_full 67.684
_diffrn_reflns_theta_max 70.936
_diffrn_reflns_theta_min 3.502
_diffrn_source 'Enhance (Cu) X-ray Source'
_exptl_absorpt_coefficient_mu 2.712
_exptl_absorpt_correction_T_max 1.00000
_exptl_absorpt_correction_T_min 0.82517
_exptl_absorpt_correction_type multi-scan
_exptl_absorpt_process_details
;
CrysAlisPro, Agilent Technologies,
Version 1.171.37.35 (release 13-08-2014 CrysAlis171 .NET)
(compiled Aug 13 2014,18:06:01)
Empirical absorption correction using spherical harmonics,
 implemented in SCALE3 ABSPACK scaling algorithm.
;
_exptl_crystal_colour colourless
_exptl_crystal_colour_primary colourless
_exptl_crystal_density_diffrn 1.471
_exptl_crystal_description prism
_exptl_crystal_F_000 1152
_exptl_crystal_size_max 0.13
_exptl_crystal_size_mid 0.11
_exptl_crystal_size_min 0.1
_refine_diff_density_max 0.874
_refine_diff_density_min -0.534
_refine_diff_density_rms 0.057
_refine_ls_abs_structure_details
;
 Flack x determined using 3691 quotients [(I+)-(I-)]/[(I+)+(I-)]
 (Parsons, Flack and Wagner, Acta Cryst. B69 (2013) 249-259).
;
_refine_ls_abs_structure_Flack -0.034(9)
_refine_ls_extinction_method none
_refine_ls_goodness_of_fit_ref 1.016
_refine_ls_hydrogen_treatment constr
_refine_ls_matrix_type full
_refine_ls_number_parameters 655
_refine_ls_number_reflns 9594
_refine_ls_number_restraints 1
_refine_ls_restrained_S_all 1.016
_refine_ls_R_factor_all 0.0526
_refine_ls_R_factor_gt 0.0477
_refine_ls_shift/su_max 0.001
_refine_ls_shift/su_mean 0.000
_refine_ls_structure_factor_coef Fsqd
_refine_ls_weighting_details 'w=1/[\s^2^(Fo^2^)+(0.0733P)^2^+0.7141P] where P=(Fo^2^+2Fc^2^)/3'
_refine_ls_weighting_scheme calc
_refine_ls_wR_factor_gt 0.1254
_refine_ls_wR_factor_ref 0.1310
_reflns_Friedel_coverage 0.914
_reflns_Friedel_fraction_full 0.985
_reflns_Friedel_fraction_max 0.952
_reflns_number_gt 8737
_reflns_number_total 9594
_reflns_threshold_expression 'I > 2\s(I)'
_cod_data_source_file d0cc05474g3.cif
_cod_data_source_block 201812497
_cod_depositor_comments 'Adding full bibliography for 7127362.cif.'
_cod_original_cell_volume 2557.43(7)
_cod_database_code 7127362
_shelx_shelxl_version_number 2014/7
_chemical_oxdiff_formula C16H22O7N1F3Br1
_shelx_space_group_comment
;
The symmetry employed for this shelxl refinement is uniquely defined
by the following loop, which should always be used as a source of
symmetry information in preference to the above space-group names.
They are only intended as comments.
;
_shelx_estimated_absorpt_t_max 0.773
_shelx_estimated_absorpt_t_min 0.719
_reflns_odcompleteness_completeness 99.98
_reflns_odcompleteness_iscentric 1
_reflns_odcompleteness_theta 66.97
_olex2_refinement_description
;
1. Fixed Uiso
 At 1.2 times of:
  All C(H) groups, All C(H,H) groups
 At 1.5 times of:
  All C(H,H,H) groups
2.a Ternary CH refined with riding coordinates:
 C6(H6), C6'(H6')
2.b Secondary CH2 refined with riding coordinates:
 C5(H5A,H5B), C7(H7A,H7B), C5'(H5'A,H5'B), C7'(H7'A,H7'B)
2.c Aromatic/amide H refined with riding coordinates:
 C11(H11), C12(H12), C13(H13), C14(H14), C15(H15), C17(H17), C18(H18),
 C20(H20), C21(H21), C11'(H11'), C12'(H12'), C13'(H13'), C14'(H14'), C15'(H15'),
  C17'(H17'), C18'(H18'), C20'(H20'), C21'(H21')
2.d Idealised Me refined as rotating group:
 C24(H24A,H24B,H24C), C25(H25A,H25B,H25C), C26(H26A,H26B,H26C), C24'(H24D,H24E,
 H24F), C25'(H25D,H25E,H25F), C26'(H26D,H26E,H26F)
;
_olex2_submission_special_instructions 'No special instructions were received'

loop_
_space_group_symop_operation_xyz
'x, y, z'
'-x, y+1/2, -z'

loop_
_atom_site_label
_atom_site_type_symbol
_atom_site_fract_x
_atom_site_fract_y
_atom_site_fract_z
_atom_site_U_iso_or_equiv
_atom_site_adp_type
_atom_site_occupancy
_atom_site_site_symmetry_order
_atom_site_calc_flag
_atom_site_refinement_flags_posn
_atom_site_refinement_flags_adp
_atom_site_refinement_flags_occupancy
_atom_site_disorder_assembly
_atom_site_disorder_group
Br1 Br 0.58194(11) 0.46475(3) 0.56392(10) 0.0931(3) Uani 1 1 d . . . . .
C1 C 0.5339(5) 0.80409(18) 0.4909(4) 0.0390(9) Uani 1 1 d . . . . .
C2 C 0.4408(5) 0.76384(18) 0.4244(3) 0.0367(8) Uani 1 1 d . . . . .
C3 C 0.5311(5) 0.72802(19) 0.3800(4) 0.0400(9) Uani 1 1 d . . . . .
C4 C 0.6922(5) 0.74267(19) 0.4113(4) 0.0414(9) Uani 1 1 d . . . . .
C5 C 0.5022(6) 0.6794(2) 0.3078(4) 0.0476(10) Uani 1 1 d . . . . .
H5A H 0.5718 0.6794 0.2448 0.057 Uiso 1 1 calc R . . . .
H5B H 0.3994 0.6812 0.2737 0.057 Uiso 1 1 calc R . . . .
C6 C 0.2695(5) 0.77045(19) 0.4189(4) 0.0415(9) Uani 1 1 d . . . . .
H6 H 0.2453 0.7959 0.4796 0.050 Uiso 1 1 calc R . . . .
C7 C 0.1785(5) 0.7202(2) 0.4420(4) 0.0418(9) Uani 1 1 d . . . . .
H7A H 0.0711 0.7269 0.4249 0.050 Uiso 1 1 calc R . . . .
H7B H 0.2107 0.6921 0.3913 0.050 Uiso 1 1 calc R . . . .
C8 C 0.2169(6) 0.7952(2) 0.3038(5) 0.0554(12) Uani 1 1 d . . . . .
C9 C 0.2012(5) 0.7028(2) 0.5667(4) 0.0443(9) Uani 1 1 d . . . . .
C10 C 0.1231(5) 0.6533(2) 0.6034(4) 0.0459(10) Uani 1 1 d . . . . .
C11 C 0.0008(7) 0.6324(3) 0.5390(6) 0.0633(14) Uani 1 1 d . . . . .
H11 H -0.0353 0.6494 0.4718 0.076 Uiso 1 1 calc R . . . .
C12 C -0.0672(8) 0.5864(3) 0.5744(9) 0.087(2) Uani 1 1 d . . . . .
H12 H -0.1448 0.5710 0.5286 0.104 Uiso 1 1 calc R . . . .
C13 C -0.0204(11) 0.5633(4) 0.6773(10) 0.098(3) Uani 1 1 d . . . . .
H13 H -0.0721 0.5340 0.7043 0.118 Uiso 1 1 calc R . . . .
C14 C 0.1013(11) 0.5831(4) 0.7403(8) 0.090(2) Uani 1 1 d . . . . .
H14 H 0.1366 0.5659 0.8075 0.108 Uiso 1 1 calc R . . . .
C15 C 0.1721(8) 0.6285(3) 0.7047(5) 0.0671(15) Uani 1 1 d . . . . .
H15 H 0.2533 0.6425 0.7491 0.080 Uiso 1 1 calc R . . . .
C16 C 0.5205(5) 0.6274(2) 0.3739(4) 0.0445(10) Uani 1 1 d . . . . .
C17 C 0.5063(7) 0.6233(2) 0.4917(5) 0.0563(12) Uani 1 1 d . . . . .
H17 H 0.4863 0.6537 0.5340 0.068 Uiso 1 1 calc R . . . .
C18 C 0.5211(7) 0.5748(2) 0.5498(6) 0.0614(13) Uani 1 1 d . . . . .
H18 H 0.5097 0.5728 0.6294 0.074 Uiso 1 1 calc R . . . .
C19 C 0.5522(6) 0.5311(2) 0.4876(6) 0.0586(13) Uani 1 1 d . . . . .
C20 C 0.5678(9) 0.5328(2) 0.3700(7) 0.0751(18) Uani 1 1 d . . . . .
H20 H 0.5892 0.5023 0.3287 0.090 Uiso 1 1 calc R . . . .
C21 C 0.5506(8) 0.5816(3) 0.3137(6) 0.0672(16) Uani 1 1 d . . . . .
H21 H 0.5597 0.5832 0.2338 0.081 Uiso 1 1 calc R . . . .
C22 C 0.8188(6) 0.8141(2) 0.5303(5) 0.0488(11) Uani 1 1 d . . . . .
C23 C 0.9046(6) 0.9002(3) 0.6059(6) 0.0624(14) Uani 1 1 d . . . . .
C24 C 0.8263(10) 0.9531(3) 0.5969(8) 0.086(2) Uani 1 1 d . . . . .
H24A H 0.8133 0.9630 0.5169 0.129 Uiso 1 1 calc GR . . . .
H24B H 0.8871 0.9792 0.6378 0.129 Uiso 1 1 calc GR . . . .
H24C H 0.7284 0.9508 0.6305 0.129 Uiso 1 1 calc GR . . . .
C25 C 1.0517(10) 0.9003(4) 0.5429(10) 0.103(3) Uani 1 1 d . . . . .
H25A H 1.1074 0.8684 0.5609 0.155 Uiso 1 1 calc GR . . . .
H25B H 1.1118 0.9304 0.5668 0.155 Uiso 1 1 calc GR . . . .
H25C H 1.0294 0.9020 0.4608 0.155 Uiso 1 1 calc GR . . . .
C26 C 0.9238(10) 0.8819(4) 0.7299(7) 0.085(2) Uani 1 1 d . . . . .
H26A H 0.8279 0.8843 0.7663 0.127 Uiso 1 1 calc GR . . . .
H26B H 0.9972 0.9040 0.7706 0.127 Uiso 1 1 calc GR . . . .
H26C H 0.9586 0.8459 0.7317 0.127 Uiso 1 1 calc GR . . . .
F1 F 0.2413(5) 0.76411(18) 0.2131(3) 0.0759(10) Uani 1 1 d . . . . .
F2 F 0.2935(5) 0.84045(17) 0.2850(4) 0.0808(11) Uani 1 1 d . . . . .
F3 F 0.0710(4) 0.8076(2) 0.3007(4) 0.0816(12) Uani 1 1 d . . . . .
N1 N 0.6870(4) 0.78930(16) 0.4779(4) 0.0434(8) Uani 1 1 d . . . . .
O1 O 0.4881(4) 0.84023(15) 0.5462(3) 0.0522(8) Uani 1 1 d . . . . .
O2 O 0.8047(4) 0.72025(17) 0.3814(4) 0.0572(9) Uani 1 1 d . . . . .
O3 O 0.9318(4) 0.79009(19) 0.5562(4) 0.0684(11) Uani 1 1 d . . . . .
O4 O 0.7920(4) 0.86517(16) 0.5435(4) 0.0565(8) Uani 1 1 d . . . . .
O5 O 0.2846(5) 0.72692(18) 0.6338(3) 0.0621(10) Uani 1 1 d . . . . .
Br1' Br 0.49250(12) 0.51986(3) 0.91735(10) 0.0982(3) Uani 1 1 d . . . . .
C1' C 0.6384(5) 0.18480(18) 1.0131(4) 0.0393(9) Uani 1 1 d . . . . .
C2' C 0.5530(5) 0.22635(18) 1.0761(4) 0.0368(8) Uani 1 1 d . . . . .
C3' C 0.6506(5) 0.26299(18) 1.1169(4) 0.0390(8) Uani 1 1 d . . . . .
C4' C 0.8074(5) 0.24752(19) 1.0836(4) 0.0410(9) Uani 1 1 d . . . . .
C5' C 0.6310(5) 0.3123(2) 1.1867(4) 0.0453(10) Uani 1 1 d . . . . .
H5'A H 0.7230 0.3180 1.2347 0.054 Uiso 1 1 calc R . . . .
H5'B H 0.5480 0.3068 1.2382 0.054 Uiso 1 1 calc R . . . .
C6' C 0.3827(5) 0.22047(19) 1.0819(4) 0.0416(9) Uani 1 1 d . . . . .
H6' H 0.3509 0.1946 1.0224 0.050 Uiso 1 1 calc R . . . .
C7' C 0.2935(5) 0.27125(19) 1.0550(4) 0.0418(9) Uani 1 1 d . . . . .
H7'A H 0.1859 0.2649 1.0650 0.050 Uiso 1 1 calc R . . . .
H7'B H 0.3268 0.2987 1.1091 0.050 Uiso 1 1 calc R . . . .
C8' C 0.3400(6) 0.1976(3) 1.1973(5) 0.0580(13) Uani 1 1 d . . . . .
C9' C 0.3164(5) 0.2899(2) 0.9321(4) 0.0451(10) Uani 1 1 d . . . . .
C10' C 0.2391(6) 0.3398(2) 0.8923(5) 0.0503(11) Uani 1 1 d . . . . .
C11' C 0.1195(7) 0.3611(3) 0.9508(6) 0.0653(14) Uani 1 1 d . . . . .
H11' H 0.0839 0.3442 1.0159 0.078 Uiso 1 1 calc R . . . .
C12' C 0.0536(11) 0.4076(3) 0.9118(10) 0.094(3) Uani 1 1 d . . . . .
H12' H -0.0265 0.4223 0.9511 0.113 Uiso 1 1 calc R . . . .
C13' C 0.1045(13) 0.4322(4) 0.8171(11) 0.109(4) Uani 1 1 d . . . . .
H13' H 0.0590 0.4637 0.7922 0.131 Uiso 1 1 calc R . . . .
C14' C 0.2240(13) 0.4112(4) 0.7558(9) 0.101(3) Uani 1 1 d . . . . .
H14' H 0.2579 0.4281 0.6901 0.121 Uiso 1 1 calc R . . . .
C15' C 0.2905(9) 0.3647(3) 0.7955(6) 0.0737(16) Uani 1 1 d . . . . .
H15' H 0.3708 0.3501 0.7565 0.088 Uiso 1 1 calc R . . . .
C16' C 0.5985(5) 0.3619(2) 1.1167(4) 0.0445(9) Uani 1 1 d . . . . .
C17' C 0.5153(9) 0.4020(3) 1.1661(6) 0.0711(17) Uani 1 1 d . . . . .
H17' H 0.4806 0.3976 1.2404 0.085 Uiso 1 1 calc R . . . .
C18' C 0.4830(10) 0.4485(3) 1.1066(7) 0.079(2) Uani 1 1 d . . . . .
H18' H 0.4259 0.4749 1.1405 0.095 Uiso 1 1 calc R . . . .
C19' C 0.5356(7) 0.4556(2) 0.9974(6) 0.0622(14) Uani 1 1 d . . . . .
C20' C 0.6145(8) 0.4161(3) 0.9450(6) 0.0676(15) Uani 1 1 d . . . . .
H20' H 0.6474 0.4205 0.8701 0.081 Uiso 1 1 calc R . . . .
C21' C 0.6444(8) 0.3696(2) 1.0049(5) 0.0625(14) Uani 1 1 d . . . . .
H21' H 0.6970 0.3427 0.9690 0.075 Uiso 1 1 calc R . . . .
C22' C 0.9183(5) 0.1738(2) 0.9694(4) 0.0472(10) Uani 1 1 d . . . . .
C23' C 0.9875(7) 0.0884(3) 0.8925(6) 0.0640(14) Uani 1 1 d . . . . .
C24' C 0.9005(14) 0.0363(3) 0.8949(11) 0.109(3) Uani 1 1 d . . . . .
H24D H 0.8996 0.0235 0.9732 0.164 Uiso 1 1 calc GR . . . .
H24E H 0.9494 0.0108 0.8475 0.164 Uiso 1 1 calc GR . . . .
H24F H 0.7978 0.0419 0.8657 0.164 Uiso 1 1 calc GR . . . .
C25' C 1.1402(12) 0.0841(5) 0.9569(10) 0.111(4) Uani 1 1 d . . . . .
H25D H 1.1948 0.1168 0.9498 0.166 Uiso 1 1 calc GR . . . .
H25E H 1.1978 0.0558 0.9246 0.166 Uiso 1 1 calc GR . . . .
H25F H 1.1251 0.0770 1.0373 0.166 Uiso 1 1 calc GR . . . .
C26' C 1.0005(13) 0.1070(4) 0.7719(8) 0.102(3) Uani 1 1 d . . . . .
H26D H 0.9005 0.1123 0.7370 0.153 Uiso 1 1 calc GR . . . .
H26E H 1.0535 0.0809 0.7285 0.153 Uiso 1 1 calc GR . . . .
H26F H 1.0559 0.1397 0.7719 0.153 Uiso 1 1 calc GR . . . .
F1' F 0.3701(5) 0.23042(19) 1.2859(3) 0.0755(10) Uani 1 1 d . . . . .
F2' F 0.1942(4) 0.1855(2) 1.1986(4) 0.0841(13) Uani 1 1 d . . . . .
F3' F 0.4192(5) 0.15330(17) 1.2217(4) 0.0807(11) Uani 1 1 d . . . . .
N1' N 0.7928(4) 0.19975(16) 1.0211(3) 0.0426(8) Uani 1 1 d . . . . .
O1' O 0.5847(4) 0.14668(15) 0.9634(3) 0.0538(8) Uani 1 1 d . . . . .
O2' O 0.9225(4) 0.27098(16) 1.1072(4) 0.0580(9) Uani 1 1 d . . . . .
O3' O 1.0305(5) 0.1972(2) 0.9458(5) 0.0737(12) Uani 1 1 d . . . . .
O4' O 0.8863(5) 0.12373(16) 0.9558(4) 0.0614(9) Uani 1 1 d . . . . .
O5' O 0.3987(5) 0.26582(18) 0.8690(3) 0.0622(10) Uani 1 1 d . . . . .

loop_
_atom_site_aniso_label
_atom_site_aniso_U_11
_atom_site_aniso_U_22
_atom_site_aniso_U_33
_atom_site_aniso_U_23
_atom_site_aniso_U_13
_atom_site_aniso_U_12
Br1 0.1005(6) 0.0461(3) 0.1338(8) 0.0113(4) 0.0189(5) 0.0026(4)
C1 0.039(2) 0.037(2) 0.042(2) 0.0047(17) 0.0050(16) -0.0033(16)
C2 0.0366(19) 0.039(2) 0.0351(19) 0.0040(16) 0.0034(15) -0.0043(16)
C3 0.039(2) 0.042(2) 0.039(2) 0.0041(17) 0.0034(16) -0.0002(17)
C4 0.036(2) 0.046(2) 0.043(2) 0.0030(18) 0.0037(16) 0.0007(17)
C5 0.048(2) 0.053(3) 0.042(2) -0.008(2) 0.0026(18) -0.002(2)
C6 0.0320(19) 0.046(2) 0.046(2) 0.0031(18) 0.0011(15) 0.0006(17)
C7 0.0332(19) 0.049(3) 0.043(2) -0.0006(18) -0.0019(15) -0.0047(17)
C8 0.047(3) 0.064(3) 0.055(3) 0.013(2) 0.000(2) 0.004(2)
C9 0.036(2) 0.050(2) 0.046(2) -0.0039(19) 0.0017(17) -0.0010(18)
C10 0.036(2) 0.052(3) 0.049(2) 0.003(2) 0.0053(18) 0.0006(18)
C11 0.051(3) 0.063(3) 0.075(4) 0.016(3) -0.010(2) -0.010(2)
C12 0.063(4) 0.071(4) 0.124(7) 0.025(4) -0.017(4) -0.020(3)
C13 0.091(5) 0.074(5) 0.130(8) 0.045(5) 0.007(5) -0.018(4)
C14 0.099(6) 0.082(5) 0.089(5) 0.037(4) -0.002(4) -0.005(4)
C15 0.071(4) 0.070(4) 0.059(3) 0.013(3) -0.008(3) -0.005(3)
C16 0.0318(19) 0.047(2) 0.055(3) -0.011(2) 0.0041(17) -0.0034(17)
C17 0.067(3) 0.045(3) 0.057(3) -0.008(2) 0.009(2) 0.008(2)
C18 0.069(3) 0.052(3) 0.064(3) 0.000(2) 0.013(3) 0.005(3)
C19 0.054(3) 0.038(3) 0.084(4) 0.000(2) 0.007(3) -0.007(2)
C20 0.095(5) 0.045(3) 0.086(4) -0.025(3) 0.017(4) -0.005(3)
C21 0.090(4) 0.056(3) 0.056(3) -0.018(3) 0.013(3) -0.009(3)
C22 0.039(2) 0.055(3) 0.052(3) -0.004(2) -0.0009(19) -0.007(2)
C23 0.049(3) 0.062(3) 0.076(4) -0.017(3) -0.003(3) -0.015(2)
C24 0.097(5) 0.055(4) 0.105(5) -0.017(4) -0.013(4) -0.010(3)
C25 0.073(4) 0.114(7) 0.125(7) -0.036(6) 0.030(5) -0.043(5)
C26 0.091(5) 0.085(5) 0.076(4) -0.016(4) -0.012(4) 0.001(4)
F1 0.088(2) 0.092(3) 0.0468(16) 0.0062(17) -0.0073(15) 0.006(2)
F2 0.082(2) 0.071(2) 0.089(3) 0.038(2) -0.002(2) -0.0091(19)
F3 0.0491(17) 0.105(3) 0.089(3) 0.033(2) -0.0069(16) 0.0174(18)
N1 0.0333(17) 0.045(2) 0.052(2) -0.0014(16) 0.0013(14) -0.0025(15)
O1 0.0494(18) 0.0462(19) 0.061(2) -0.0097(16) 0.0081(15) -0.0025(14)
O2 0.0371(16) 0.064(2) 0.071(2) -0.0110(18) 0.0025(15) 0.0063(15)
O3 0.0426(19) 0.071(3) 0.091(3) -0.014(2) -0.0119(18) 0.0043(18)
O4 0.0486(18) 0.0487(19) 0.071(2) -0.0044(17) -0.0098(16) -0.0069(16)
O5 0.071(2) 0.064(2) 0.0499(19) 0.0004(17) -0.0104(17) -0.0192(19)
Br1' 0.1189(7) 0.0513(4) 0.1218(7) 0.0153(4) -0.0233(5) 0.0076(4)
C1' 0.039(2) 0.039(2) 0.039(2) 0.0049(16) -0.0037(16) 0.0022(17)
C2' 0.0341(19) 0.038(2) 0.038(2) 0.0063(16) -0.0004(15) 0.0031(16)
C3' 0.0367(19) 0.041(2) 0.039(2) 0.0010(16) -0.0016(15) 0.0031(17)
C4' 0.033(2) 0.042(2) 0.047(2) 0.0016(18) 0.0000(16) 0.0023(17)
C5' 0.043(2) 0.049(3) 0.045(2) -0.0082(19) 0.0024(17) -0.0022(18)
C6' 0.035(2) 0.042(2) 0.048(2) 0.0034(18) 0.0021(16) -0.0018(17)
C7' 0.0301(18) 0.045(2) 0.050(2) 0.0028(19) 0.0031(16) 0.0030(17)
C8' 0.044(2) 0.071(4) 0.060(3) 0.019(3) 0.004(2) -0.004(2)
C9' 0.041(2) 0.050(3) 0.043(2) -0.0031(19) -0.0015(17) 0.0019(19)
C10' 0.049(2) 0.048(3) 0.053(3) 0.002(2) -0.010(2) -0.002(2)
C11' 0.060(3) 0.056(3) 0.079(4) 0.003(3) 0.000(3) 0.010(3)
C12' 0.088(5) 0.060(4) 0.132(8) 0.001(4) -0.014(5) 0.024(4)
C13' 0.125(8) 0.060(5) 0.138(9) 0.040(5) -0.036(7) 0.016(5)
C14' 0.122(7) 0.083(5) 0.095(6) 0.045(5) -0.024(5) -0.017(5)
C15' 0.086(4) 0.072(4) 0.062(3) 0.016(3) -0.002(3) -0.004(3)
C16' 0.037(2) 0.043(2) 0.053(2) -0.009(2) -0.0010(17) -0.0011(18)
C17' 0.085(4) 0.064(4) 0.065(3) -0.006(3) 0.018(3) 0.023(3)
C18' 0.106(5) 0.056(4) 0.076(4) -0.015(3) 0.006(4) 0.032(3)
C19' 0.067(3) 0.041(3) 0.077(4) -0.001(2) -0.016(3) 0.003(2)
C20' 0.078(4) 0.055(3) 0.070(4) 0.006(3) 0.011(3) 0.005(3)
C21' 0.078(4) 0.052(3) 0.058(3) -0.003(2) 0.016(3) 0.016(3)
C22' 0.041(2) 0.047(3) 0.054(3) -0.003(2) 0.0026(19) 0.0051(19)
C23' 0.068(3) 0.056(3) 0.069(3) -0.012(3) 0.014(3) 0.016(3)
C24' 0.137(8) 0.058(4) 0.136(8) -0.023(5) 0.041(7) 0.005(5)
C25' 0.100(6) 0.115(8) 0.116(7) -0.033(6) -0.012(5) 0.055(6)
C26' 0.129(8) 0.099(7) 0.080(5) -0.007(4) 0.021(5) 0.031(6)
F1' 0.083(2) 0.094(3) 0.0498(17) 0.0055(18) 0.0116(16) -0.005(2)
F2' 0.0536(18) 0.114(3) 0.086(3) 0.036(2) 0.0088(17) -0.021(2)
F3' 0.084(2) 0.071(2) 0.088(3) 0.037(2) 0.008(2) 0.0098(18)
N1' 0.0347(17) 0.043(2) 0.050(2) -0.0022(16) 0.0033(14) 0.0025(14)
O1' 0.0503(18) 0.0423(18) 0.068(2) -0.0077(16) -0.0048(16) -0.0022(14)
O2' 0.0343(16) 0.056(2) 0.083(2) -0.0165(19) 0.0013(15) -0.0066(15)
O3' 0.046(2) 0.072(3) 0.105(3) -0.016(2) 0.022(2) -0.0044(19)
O4' 0.063(2) 0.044(2) 0.078(2) -0.0098(18) 0.0182(19) 0.0060(16)
O5' 0.071(2) 0.068(2) 0.0482(19) -0.0002(17) 0.0110(17) 0.019(2)

loop_
_atom_type_symbol
_atom_type_description
_atom_type_scat_dispersion_real
_atom_type_scat_dispersion_imag
_atom_type_scat_source
C C 0.0181 0.0091 'International Tables Vol C Tables 4.2.6.8 and 6.1.1.4'
H H 0.0000 0.0000 'International Tables Vol C Tables 4.2.6.8 and 6.1.1.4'
Br Br -0.6763 1.2805 'International Tables Vol C Tables 4.2.6.8 and 6.1.1.4'
F F 0.0727 0.0534 'International Tables Vol C Tables 4.2.6.8 and 6.1.1.4'
N N 0.0311 0.0180 'International Tables Vol C Tables 4.2.6.8 and 6.1.1.4'
O O 0.0492 0.0322 'International Tables Vol C Tables 4.2.6.8 and 6.1.1.4'

loop_
_geom_angle_atom_site_label_1
_geom_angle_atom_site_label_2
_geom_angle_atom_site_label_3
_geom_angle
_geom_angle_site_symmetry_1
_geom_angle_site_symmetry_3
_geom_angle_publ_flag
N1 C1 C2 105.6(4) . . ?
O1 C1 C2 127.2(4) . . ?
O1 C1 N1 127.2(4) . . ?
C1 C2 C6 117.9(4) . . ?
C3 C2 C1 109.9(4) . . ?
C3 C2 C6 132.2(4) . . ?
C2 C3 C4 108.4(4) . . ?
C2 C3 C5 133.3(4) . . ?
C4 C3 C5 118.3(4) . . ?
N1 C4 C3 106.7(4) . . ?
O2 C4 C3 126.6(5) . . ?
O2 C4 N1 126.6(4) . . ?
C3 C5 H5A 108.6 . . ?
C3 C5 H5B 108.6 . . ?
C3 C5 C16 114.5(4) . . ?
H5A C5 H5B 107.6 . . ?
C16 C5 H5A 108.6 . . ?
C16 C5 H5B 108.6 . . ?
C2 C6 H6 106.7 . . ?
C2 C6 C7 115.3(4) . . ?
C2 C6 C8 110.2(4) . . ?
C7 C6 H6 106.7 . . ?
C8 C6 H6 106.7 . . ?
C8 C6 C7 110.6(4) . . ?
C6 C7 H7A 109.4 . . ?
C6 C7 H7B 109.4 . . ?
H7A C7 H7B 108.0 . . ?
C9 C7 C6 111.1(4) . . ?
C9 C7 H7A 109.4 . . ?
C9 C7 H7B 109.4 . . ?
F1 C8 C6 113.0(5) . . ?
F1 C8 F2 105.9(5) . . ?
F2 C8 C6 110.7(5) . . ?
F3 C8 C6 112.3(4) . . ?
F3 C8 F1 107.9(5) . . ?
F3 C8 F2 106.6(5) . . ?
C10 C9 C7 118.1(4) . . ?
O5 C9 C7 121.0(5) . . ?
O5 C9 C10 120.8(5) . . ?
C11 C10 C9 121.4(5) . . ?
C15 C10 C9 119.4(5) . . ?
C15 C10 C11 119.3(5) . . ?
C10 C11 H11 120.1 . . ?
C12 C11 C10 119.9(6) . . ?
C12 C11 H11 120.1 . . ?
C11 C12 H12 120.0 . . ?
C13 C12 C11 119.9(7) . . ?
C13 C12 H12 120.0 . . ?
C12 C13 H13 119.8 . . ?
C14 C13 C12 120.4(7) . . ?
C14 C13 H13 119.8 . . ?
C13 C14 H14 120.0 . . ?
C13 C14 C15 120.0(7) . . ?
C15 C14 H14 120.0 . . ?
C10 C15 H15 119.9 . . ?
C14 C15 C10 120.3(6) . . ?
C14 C15 H15 119.9 . . ?
C17 C16 C5 123.3(4) . . ?
C17 C16 C21 117.6(5) . . ?
C21 C16 C5 119.2(5) . . ?
C16 C17 H17 119.0 . . ?
C16 C17 C18 122.0(5) . . ?
C18 C17 H17 119.0 . . ?
C17 C18 H18 120.8 . . ?
C19 C18 C17 118.5(6) . . ?
C19 C18 H18 120.8 . . ?
C18 C19 Br1 120.0(5) . . ?
C18 C19 C20 122.0(6) . . ?
C20 C19 Br1 118.0(4) . . ?
C19 C20 H20 120.8 . . ?
C19 C20 C21 118.4(5) . . ?
C21 C20 H20 120.8 . . ?
C16 C21 C20 121.5(6) . . ?
C16 C21 H21 119.2 . . ?
C20 C21 H21 119.2 . . ?
O3 C22 N1 122.3(5) . . ?
O3 C22 O4 128.3(5) . . ?
O4 C22 N1 109.4(4) . . ?
C24 C23 C25 111.4(8) . . ?
C24 C23 C26 111.7(7) . . ?
C26 C23 C25 113.3(7) . . ?
O4 C23 C24 101.6(5) . . ?
O4 C23 C25 109.4(6) . . ?
O4 C23 C26 108.8(6) . . ?
C23 C24 H24A 109.5 . . ?
C23 C24 H24B 109.5 . . ?
C23 C24 H24C 109.5 . . ?
H24A C24 H24B 109.5 . . ?
H24A C24 H24C 109.5 . . ?
H24B C24 H24C 109.5 . . ?
C23 C25 H25A 109.5 . . ?
C23 C25 H25B 109.5 . . ?
C23 C25 H25C 109.5 . . ?
H25A C25 H25B 109.5 . . ?
H25A C25 H25C 109.5 . . ?
H25B C25 H25C 109.5 . . ?
C23 C26 H26A 109.5 . . ?
C23 C26 H26B 109.5 . . ?
C23 C26 H26C 109.5 . . ?
H26A C26 H26B 109.5 . . ?
H26A C26 H26C 109.5 . . ?
H26B C26 H26C 109.5 . . ?
C1 N1 C22 126.7(4) . . ?
C4 N1 C1 109.4(4) . . ?
C4 N1 C22 123.6(4) . . ?
C22 O4 C23 121.1(4) . . ?
N1' C1' C2' 106.4(4) . . ?
O1' C1' C2' 126.6(4) . . ?
O1' C1' N1' 127.0(4) . . ?
C1' C2' C6' 118.1(4) . . ?
C3' C2' C1' 109.3(4) . . ?
C3' C2' C6' 132.6(4) . . ?
C2' C3' C4' 108.2(4) . . ?
C2' C3' C5' 132.9(4) . . ?
C4' C3' C5' 118.9(4) . . ?
N1' C4' C3' 106.9(4) . . ?
O2' C4' C3' 126.3(5) . . ?
O2' C4' N1' 126.8(4) . . ?
C3' C5' H5'A 108.5 . . ?
C3' C5' H5'B 108.5 . . ?
C3' C5' C16' 115.1(4) . . ?
H5'A C5' H5'B 107.5 . . ?
C16' C5' H5'A 108.5 . . ?
C16' C5' H5'B 108.5 . . ?
C2' C6' H6' 106.8 . . ?
C2' C6' C7' 114.2(4) . . ?
C2' C6' C8' 111.1(4) . . ?
C7' C6' H6' 106.8 . . ?
C8' C6' H6' 106.8 . . ?
C8' C6' C7' 110.7(4) . . ?
C6' C7' H7'A 109.4 . . ?
C6' C7' H7'B 109.4 . . ?
H7'A C7' H7'B 108.0 . . ?
C9' C7' C6' 111.2(4) . . ?
C9' C7' H7'A 109.4 . . ?
C9' C7' H7'B 109.4 . . ?
F1' C8' C6' 112.9(5) . . ?
F1' C8' F3' 105.9(5) . . ?
F2' C8' C6' 112.1(4) . . ?
F2' C8' F1' 107.2(5) . . ?
F2' C8' F3' 107.4(5) . . ?
F3' C8' C6' 110.9(5) . . ?
C10' C9' C7' 118.1(4) . . ?
O5' C9' C7' 121.0(4) . . ?
O5' C9' C10' 120.9(5) . . ?
C11' C10' C9' 121.6(5) . . ?
C15' C10' C9' 118.3(6) . . ?
C15' C10' C11' 120.1(6) . . ?
C10' C11' H11' 120.3 . . ?
C12' C11' C10' 119.4(8) . . ?
C12' C11' H11' 120.3 . . ?
C11' C12' H12' 119.7 . . ?
C13' C12' C11' 120.5(9) . . ?
C13' C12' H12' 119.7 . . ?
C12' C13' H13' 119.4 . . ?
C12' C13' C14' 121.3(7) . . ?
C14' C13' H13' 119.4 . . ?
C13' C14' H14' 121.0 . . ?
C15' C14' C13' 118.1(8) . . ?
C15' C14' H14' 121.0 . . ?
C10' C15' C14' 120.7(8) . . ?
C10' C15' H15' 119.7 . . ?
C14' C15' H15' 119.7 . . ?
C17' C16' C5' 118.5(5) . . ?
C21' C16' C5' 124.0(4) . . ?
C21' C16' C17' 117.5(5) . . ?
C16' C17' H17' 119.4 . . ?
C18' C17' C16' 121.1(6) . . ?
C18' C17' H17' 119.4 . . ?
C17' C18' H18' 120.1 . . ?
C19' C18' C17' 119.8(6) . . ?
C19' C18' H18' 120.1 . . ?
C18' C19' Br1' 119.4(5) . . ?
C20' C19' Br1' 120.1(5) . . ?
C20' C19' C18' 120.5(6) . . ?
C19' C20' H20' 120.5 . . ?
C19' C20' C21' 119.1(6) . . ?
C21' C20' H20' 120.5 . . ?
C16' C21' H21' 119.0 . . ?
C20' C21' C16' 122.0(5) . . ?
C20' C21' H21' 119.0 . . ?
O3' C22' N1' 121.9(5) . . ?
O3' C22' O4' 129.1(5) . . ?
O4' C22' N1' 109.1(4) . . ?
C25' C23' C24' 111.5(8) . . ?
C26' C23' C24' 110.6(8) . . ?
C26' C23' C25' 112.6(8) . . ?
O4' C23' C24' 101.5(6) . . ?
O4' C23' C25' 109.9(6) . . ?
O4' C23' C26' 110.3(6) . . ?
C23' C24' H24D 109.5 . . ?
C23' C24' H24E 109.5 . . ?
C23' C24' H24F 109.5 . . ?
H24D C24' H24E 109.5 . . ?
H24D C24' H24F 109.5 . . ?
H24E C24' H24F 109.5 . . ?
C23' C25' H25D 109.5 . . ?
C23' C25' H25E 109.5 . . ?
C23' C25' H25F 109.5 . . ?
H25D C25' H25E 109.5 . . ?
H25D C25' H25F 109.5 . . ?
H25E C25' H25F 109.5 . . ?
C23' C26' H26D 109.5 . . ?
C23' C26' H26E 109.5 . . ?
C23' C26' H26F 109.5 . . ?
H26D C26' H26E 109.5 . . ?
H26D C26' H26F 109.5 . . ?
H26E C26' H26F 109.5 . . ?
C1' N1' C4' 109.2(4) . . ?
C1' N1' C22' 127.3(4) . . ?
C4' N1' C22' 123.3(4) . . ?
C22' O4' C23' 121.0(5) . . ?

loop_
_geom_bond_atom_site_label_1
_geom_bond_atom_site_label_2
_geom_bond_distance
_geom_bond_site_symmetry_2
_geom_bond_publ_flag
Br1 C19 1.904(6) . ?
C1 C2 1.496(6) . ?
C1 N1 1.410(6) . ?
C1 O1 1.194(6) . ?
C2 C3 1.321(7) . ?
C2 C6 1.512(6) . ?
C3 C4 1.492(6) . ?
C3 C5 1.498(7) . ?
C4 N1 1.408(6) . ?
C4 O2 1.203(6) . ?
C5 H5A 0.9700 . ?
C5 H5B 0.9700 . ?
C5 C16 1.524(8) . ?
C6 H6 0.9800 . ?
C6 C7 1.528(6) . ?
C6 C8 1.522(7) . ?
C7 H7A 0.9700 . ?
C7 H7B 0.9700 . ?
C7 C9 1.510(7) . ?
C8 F1 1.333(8) . ?
C8 F2 1.348(7) . ?
C8 F3 1.318(7) . ?
C9 C10 1.496(7) . ?
C9 O5 1.208(6) . ?
C10 C11 1.384(8) . ?
C10 C15 1.379(8) . ?
C11 H11 0.9300 . ?
C11 C12 1.377(9) . ?
C12 H12 0.9300 . ?
C12 C13 1.370(13) . ?
C13 H13 0.9300 . ?
C13 C14 1.362(14) . ?
C14 H14 0.9300 . ?
C14 C15 1.374(11) . ?
C15 H15 0.9300 . ?
C16 C17 1.374(8) . ?
C16 C21 1.381(8) . ?
C17 H17 0.9300 . ?
C17 C18 1.398(9) . ?
C18 H18 0.9300 . ?
C18 C19 1.352(9) . ?
C19 C20 1.372(11) . ?
C20 H20 0.9300 . ?
C20 C21 1.397(11) . ?
C21 H21 0.9300 . ?
C22 N1 1.428(6) . ?
C22 O3 1.191(7) . ?
C22 O4 1.319(7) . ?
C23 C24 1.504(10) . ?
C23 C25 1.510(10) . ?
C23 C26 1.506(11) . ?
C23 O4 1.489(6) . ?
C24 H24A 0.9600 . ?
C24 H24B 0.9600 . ?
C24 H24C 0.9600 . ?
C25 H25A 0.9600 . ?
C25 H25B 0.9600 . ?
C25 H25C 0.9600 . ?
C26 H26A 0.9600 . ?
C26 H26B 0.9600 . ?
C26 H26C 0.9600 . ?
Br1' C19' 1.897(6) . ?
C1' C2' 1.496(6) . ?
C1' N1' 1.407(6) . ?
C1' O1' 1.207(6) . ?
C2' C3' 1.333(7) . ?
C2' C6' 1.507(6) . ?
C3' C4' 1.498(6) . ?
C3' C5' 1.498(6) . ?
C4' N1' 1.408(6) . ?
C4' O2' 1.194(6) . ?
C5' H5'A 0.9700 . ?
C5' H5'B 0.9700 . ?
C5' C16' 1.511(7) . ?
C6' H6' 0.9800 . ?
C6' C7' 1.527(6) . ?
C6' C8' 1.515(7) . ?
C7' H7'A 0.9700 . ?
C7' H7'B 0.9700 . ?
C7' C9' 1.517(7) . ?
C8' F1' 1.333(8) . ?
C8' F2' 1.317(7) . ?
C8' F3' 1.341(7) . ?
C9' C10' 1.494(7) . ?
C9' O5' 1.211(6) . ?
C10' C11' 1.383(9) . ?
C10' C15' 1.375(9) . ?
C11' H11' 0.9300 . ?
C11' C12' 1.376(10) . ?
C12' H12' 0.9300 . ?
C12' C13' 1.350(16) . ?
C13' H13' 0.9300 . ?
C13' C14' 1.395(16) . ?
C14' H14' 0.9300 . ?
C14' C15' 1.381(12) . ?
C15' H15' 0.9300 . ?
C16' C17' 1.385(8) . ?
C16' C21' 1.382(8) . ?
C17' H17' 0.9300 . ?
C17' C18' 1.382(10) . ?
C18' H18' 0.9300 . ?
C18' C19' 1.374(11) . ?
C19' C20' 1.370(10) . ?
C20' H20' 0.9300 . ?
C20' C21' 1.382(9) . ?
C21' H21' 0.9300 . ?
C22' N1' 1.434(6) . ?
C22' O3' 1.191(7) . ?
C22' O4' 1.304(7) . ?
C23' C24' 1.521(12) . ?
C23' C25' 1.509(11) . ?
C23' C26' 1.478(12) . ?
C23' O4' 1.475(6) . ?
C24' H24D 0.9600 . ?
C24' H24E 0.9600 . ?
C24' H24F 0.9600 . ?
C25' H25D 0.9600 . ?
C25' H25E 0.9600 . ?
C25' H25F 0.9600 . ?
C26' H26D 0.9600 . ?
C26' H26E 0.9600 . ?
C26' H26F 0.9600 . ?

loop_
_geom_torsion_atom_site_label_1
_geom_torsion_atom_site_label_2
_geom_torsion_atom_site_label_3
_geom_torsion_atom_site_label_4
_geom_torsion
_geom_torsion_site_symmetry_1
_geom_torsion_site_symmetry_2
_geom_torsion_site_symmetry_3
_geom_torsion_site_symmetry_4
_geom_torsion_publ_flag
Br1 C19 C20 C21 -178.1(5) . . . . ?
C1 C2 C3 C4 -1.4(5) . . . . ?
C1 C2 C3 C5 179.5(5) . . . . ?
C1 C2 C6 C7 -133.7(4) . . . . ?
C1 C2 C6 C8 100.2(5) . . . . ?
C2 C1 N1 C4 -1.4(5) . . . . ?
C2 C1 N1 C22 -176.7(4) . . . . ?
C2 C3 C4 N1 0.5(5) . . . . ?
C2 C3 C4 O2 -176.6(5) . . . . ?
C2 C3 C5 C16 -104.2(6) . . . . ?
C2 C6 C7 C9 68.0(5) . . . . ?
C2 C6 C8 F1 65.3(6) . . . . ?
C2 C6 C8 F2 -53.3(6) . . . . ?
C2 C6 C8 F3 -172.3(5) . . . . ?
C3 C2 C6 C7 46.5(7) . . . . ?
C3 C2 C6 C8 -79.6(6) . . . . ?
C3 C4 N1 C1 0.6(5) . . . . ?
C3 C4 N1 C22 176.1(4) . . . . ?
C3 C5 C16 C17 23.9(7) . . . . ?
C3 C5 C16 C21 -157.1(5) . . . . ?
C4 C3 C5 C16 76.8(5) . . . . ?
C5 C3 C4 N1 179.8(4) . . . . ?
C5 C3 C4 O2 2.6(7) . . . . ?
C5 C16 C17 C18 178.8(5) . . . . ?
C5 C16 C21 C20 -179.7(6) . . . . ?
C6 C2 C3 C4 178.3(4) . . . . ?
C6 C2 C3 C5 -0.7(9) . . . . ?
C6 C7 C9 C10 -178.5(4) . . . . ?
C6 C7 C9 O5 -1.2(7) . . . . ?
C7 C6 C8 F1 -63.4(5) . . . . ?
C7 C6 C8 F2 178.0(4) . . . . ?
C7 C6 C8 F3 59.0(6) . . . . ?
C7 C9 C10 C11 -18.6(7) . . . . ?
C7 C9 C10 C15 162.5(5) . . . . ?
C8 C6 C7 C9 -166.1(4) . . . . ?
C9 C10 C11 C12 179.1(7) . . . . ?
C9 C10 C15 C14 179.7(7) . . . . ?
C10 C11 C12 C13 4.3(14) . . . . ?
C11 C10 C15 C14 0.8(11) . . . . ?
C11 C12 C13 C14 -5.4(17) . . . . ?
C12 C13 C14 C15 4.2(17) . . . . ?
C13 C14 C15 C10 -1.9(14) . . . . ?
C15 C10 C11 C12 -2.0(10) . . . . ?
C16 C17 C18 C19 0.9(10) . . . . ?
C17 C16 C21 C20 -0.7(9) . . . . ?
C17 C18 C19 Br1 177.3(5) . . . . ?
C17 C18 C19 C20 -0.8(10) . . . . ?
C18 C19 C20 C21 0.0(11) . . . . ?
C19 C20 C21 C16 0.8(11) . . . . ?
C21 C16 C17 C18 -0.2(9) . . . . ?
C24 C23 O4 C22 179.2(6) . . . . ?
C25 C23 O4 C22 61.4(9) . . . . ?
C26 C23 O4 C22 -62.8(7) . . . . ?
N1 C1 C2 C3 1.8(5) . . . . ?
N1 C1 C2 C6 -178.0(4) . . . . ?
N1 C22 O4 C23 174.4(5) . . . . ?
O1 C1 C2 C3 -176.1(5) . . . . ?
O1 C1 C2 C6 4.1(7) . . . . ?
O1 C1 N1 C4 176.5(5) . . . . ?
O1 C1 N1 C22 1.2(8) . . . . ?
O2 C4 N1 C1 177.8(5) . . . . ?
O2 C4 N1 C22 -6.7(8) . . . . ?
O3 C22 N1 C1 148.5(5) . . . . ?
O3 C22 N1 C4 -26.1(8) . . . . ?
O3 C22 O4 C23 -5.5(9) . . . . ?
O4 C22 N1 C1 -31.4(7) . . . . ?
O4 C22 N1 C4 153.9(4) . . . . ?
O5 C9 C10 C11 164.1(6) . . . . ?
O5 C9 C10 C15 -14.8(8) . . . . ?
Br1' C19' C20' C21' -179.9(5) . . . . ?
C1' C2' C3' C4' -0.3(5) . . . . ?
C1' C2' C3' C5' -179.0(5) . . . . ?
C1' C2' C6' C7' -134.1(4) . . . . ?
C1' C2' C6' C8' 99.8(5) . . . . ?
C2' C1' N1' C4' -0.4(5) . . . . ?
C2' C1' N1' C22' -176.8(4) . . . . ?
C2' C3' C4' N1' 0.1(5) . . . . ?
C2' C3' C4' O2' -178.9(5) . . . . ?
C2' C3' C5' C16' -89.5(6) . . . . ?
C2' C6' C7' C9' 62.5(5) . . . . ?
C2' C6' C8' F1' 67.2(6) . . . . ?
C2' C6' C8' F2' -171.5(5) . . . . ?
C2' C6' C8' F3' -51.4(6) . . . . ?
C3' C2' C6' C7' 45.3(7) . . . . ?
C3' C2' C6' C8' -80.8(6) . . . . ?
C3' C4' N1' C1' 0.2(5) . . . . ?
C3' C4' N1' C22' 176.7(4) . . . . ?
C3' C5' C16' C17' 151.8(5) . . . . ?
C3' C5' C16' C21' -26.9(7) . . . . ?
C4' C3' C5' C16' 92.0(5) . . . . ?
C5' C3' C4' N1' 178.9(4) . . . . ?
C5' C3' C4' O2' -0.1(7) . . . . ?
C5' C16' C17' C18' 179.5(7) . . . . ?
C5' C16' C21' C20' -178.8(6) . . . . ?
C6' C2' C3' C4' -179.9(4) . . . . ?
C6' C2' C3' C5' 1.5(8) . . . . ?
C6' C7' C9' C10' -178.9(4) . . . . ?
C6' C7' C9' O5' -1.0(6) . . . . ?
C7' C6' C8' F1' -60.8(5) . . . . ?
C7' C6' C8' F2' 60.5(7) . . . . ?
C7' C6' C8' F3' -179.4(4) . . . . ?
C7' C9' C10' C11' -17.2(7) . . . . ?
C7' C9' C10' C15' 162.3(5) . . . . ?
C8' C6' C7' C9' -171.1(4) . . . . ?
C9' C10' C11' C12' 178.9(7) . . . . ?
C9' C10' C15' C14' -179.3(7) . . . . ?
C10' C11' C12' C13' 0.3(13) . . . . ?
C11' C10' C15' C14' 0.1(11) . . . . ?
C11' C12' C13' C14' 0.3(16) . . . . ?
C12' C13' C14' C15' -0.7(16) . . . . ?
C13' C14' C15' C10' 0.5(13) . . . . ?
C15' C10' C11' C12' -0.5(10) . . . . ?
C16' C17' C18' C19' -0.9(13) . . . . ?
C17' C16' C21' C20' 2.4(10) . . . . ?
C17' C18' C19' Br1' -179.3(6) . . . . ?
C17' C18' C19' C20' 2.7(12) . . . . ?
C18' C19' C20' C21' -2.0(11) . . . . ?
C19' C20' C21' C16' -0.6(11) . . . . ?
C21' C16' C17' C18' -1.7(11) . . . . ?
C24' C23' O4' C22' -177.6(7) . . . . ?
C25' C23' O4' C22' 64.3(9) . . . . ?
C26' C23' O4' C22' -60.4(9) . . . . ?
N1' C1' C2' C3' 0.5(5) . . . . ?
N1' C1' C2' C6' -179.9(4) . . . . ?
N1' C22' O4' C23' 173.1(5) . . . . ?
O1' C1' C2' C3' -178.1(5) . . . . ?
O1' C1' C2' C6' 1.5(7) . . . . ?
O1' C1' N1' C4' 178.2(5) . . . . ?
O1' C1' N1' C22' 1.8(8) . . . . ?
O2' C4' N1' C1' 179.2(5) . . . . ?
O2' C4' N1' C22' -4.3(8) . . . . ?
O3' C22' N1' C1' 153.2(6) . . . . ?
O3' C22' N1' C4' -22.6(8) . . . . ?
O3' C22' O4' C23' -7.2(10) . . . . ?
O4' C22' N1' C1' -27.0(7) . . . . ?
O4' C22' N1' C4' 157.1(4) . . . . ?
O5' C9' C10' C11' 165.0(6) . . . . ?
O5' C9' C10' C15' -15.5(8) . . . . ?
